data_4331581
loop_
_publ_author_name
'Hayton, Trevor W.'
'Boncella, James M.'
'Scott, Brian L.'
'Abboud, Khalil A.'
'Mills, Ryan C.'

_publ_section_title
;
 Coupling of an Aldehyde or Ketone to Pyridine Mediated by a Tungsten
 Imido Complex
;
_journal_issue 25
_journal_name_full 'Inorganic Chemistry'
_journal_page_first 9506
_journal_page_last 9517
_journal_paper_doi 10.1021/ic0511367
_journal_volume 44
_journal_year 2005
_chemical_formula_sum 'C31.5 H49 Cl N4 O Si2 W'
_chemical_formula_weight 775.23
_chemical_name_systematic
;
 ?
;
_space_group_IT_number 29
_symmetry_cell_setting orthorhombic
_symmetry_space_group_name_Hall 'P 2c -2b'
_symmetry_space_group_name_H-M 'P b c 21'
_atom_sites_solution_hydrogens geom
_atom_sites_solution_primary direct
_atom_sites_solution_secondary difmap
_audit_creation_method SHELXL-97
_cell_angle_alpha 90.00
_cell_angle_beta 90.00
_cell_angle_gamma 90.00
_cell_formula_units_Z 8
_cell_length_a 9.3024(4)
_cell_length_b 23.5665(10)
_cell_length_c 31.9975(14)
_cell_measurement_temperature 141(2)
_cell_volume 7014.7(5)
_computing_cell_refinement 'SAINT+, v. 7.06 (Bruker AXS, 2001)'
_computing_data_collection 'APEX II, v. 1.08 (Bruker AXS, 2003)'
_computing_data_reduction 'SAINT+, v. 7.06 (Bruker AXS, 2001)'
_computing_molecular_graphics 'SHELXTL, v. 6.10, (Bruker AXS, 2000)'
_computing_publication_material 'SHELXTL, v. 6.10, (Bruker AXS, 2000)'
_computing_structure_refinement 'SHELXL-97 (Sheldrick, 1997)'
_computing_structure_solution 'SHELXS-97 (Sheldrick, 1990)'
_diffrn_ambient_temperature 141(2)
_diffrn_measured_fraction_theta_full 1.00
_diffrn_measured_fraction_theta_max 0.944
_diffrn_measurement_device_type 'Bruker D8 with APEXII CCD'
_diffrn_measurement_method '\w scans'
_diffrn_radiation_monochromator graphite
_diffrn_radiation_source 'fine-focus sealed tube'
_diffrn_radiation_type MoK\a
_diffrn_radiation_wavelength 0.71073
_diffrn_reflns_av_R_equivalents 0.0417
_diffrn_reflns_av_sigmaI/netI 0.0541
_diffrn_reflns_limit_h_max 7
_diffrn_reflns_limit_h_min -12
_diffrn_reflns_limit_k_max 30
_diffrn_reflns_limit_k_min -31
_diffrn_reflns_limit_l_max 43
_diffrn_reflns_limit_l_min -41
_diffrn_reflns_number 43847
_diffrn_reflns_theta_full 25.0
_diffrn_reflns_theta_max 28.89
_diffrn_reflns_theta_min 1.27
_diffrn_standards_decay_% '< 2'
_diffrn_standards_interval_count 0
_diffrn_standards_interval_time 0
_diffrn_standards_number 0
_exptl_absorpt_coefficient_mu 3.467
_exptl_absorpt_correction_T_max 0.54
_exptl_absorpt_correction_T_min 0.31
_exptl_absorpt_correction_type multi-scan
_exptl_absorpt_process_details 'SADABS (Sheldrick, 1996)'
_exptl_crystal_colour red
_exptl_crystal_density_diffrn 1.468
_exptl_crystal_density_method 'not measured'
_exptl_crystal_description 'multifaceted block'
_exptl_crystal_F_000 3144
_exptl_crystal_size_max 0.34
_exptl_crystal_size_mid 0.22
_exptl_crystal_size_min 0.18
_refine_diff_density_max 1.537
_refine_diff_density_min -0.841
_refine_diff_density_rms 0.113
_refine_ls_abs_structure_details 'Flack H D (1983), Acta Cryst. A39, 876-881'
_refine_ls_abs_structure_Flack 0.180(6)
_refine_ls_extinction_method none
_refine_ls_goodness_of_fit_ref 1.026
_refine_ls_hydrogen_treatment noref
_refine_ls_matrix_type full
_refine_ls_number_parameters 761
_refine_ls_number_reflns 16526
_refine_ls_number_restraints 1
_refine_ls_restrained_S_all 1.026
_refine_ls_R_factor_all 0.0391
_refine_ls_R_factor_gt 0.0330
_refine_ls_shift/su_max 0.042
_refine_ls_shift/su_mean 0.002
_refine_ls_structure_factor_coef Fsqd
_refine_ls_weighting_details 'calc w=1/[\s^2^(Fo^2^)+(0.0381P)^2^+3.3258P] where P=(Fo^2^+2Fc^2^)/3'
_refine_ls_weighting_scheme calc
_refine_ls_wR_factor_gt 0.0778
_refine_ls_wR_factor_ref 0.0822
_reflns_number_gt 14637
_reflns_number_total 16526
_reflns_threshold_expression >2sigma(I)
_cod_data_source_file ic0511367sup1.cif
_cod_data_source_block compound10
_cod_original_formula_sum 'C31.50 H49 Cl N4 O Si2 W'
_cod_database_code 4331581

loop_
_symmetry_equiv_pos_as_xyz
'x, y, z'
'-x, -y, z+1/2'
'-x, y+1/2, z'
'x, -y+1/2, z+1/2'

loop_
_atom_site_label
_atom_site_type_symbol
_atom_site_fract_x
_atom_site_fract_y
_atom_site_fract_z
_atom_site_U_iso_or_equiv
_atom_site_adp_type
_atom_site_occupancy
_atom_site_symmetry_multiplicity
_atom_site_calc_flag
_atom_site_refinement_flags
_atom_site_disorder_assembly
_atom_site_disorder_group
W1A W 0.390087(19) 0.066807(7) 0.290440(6) 0.01615(5) Uani 0.9384(7) 1 d P A 1
W2A W 0.623054(19) 0.188659(7) 0.550003(7) 0.01573(5) Uani 0.9384(7) 1 d P A 1
W2B W 0.3860(3) 0.17937(15) 0.55160(17) 0.0279(10) Uiso 0.0616(7) 1 d P A 2
W1B W 0.6182(3) 0.05792(15) 0.29207(17) 0.0277(10) Uiso 0.0616(7) 1 d P A 2
Cl1 Cl 0.23748(15) 0.05234(6) 0.35257(4) 0.0276(3) Uani 1 1 d . . .
Si1 Si 0.15027(15) 0.17795(6) 0.29431(6) 0.0284(3) Uani 1 1 d . A .
Cl2 Cl 0.77505(15) 0.20318(6) 0.48768(4) 0.0270(3) Uani 1 1 d . . .
Si2 Si 0.53560(19) 0.07022(6) 0.19576(5) 0.0264(3) Uani 1 1 d . A .
Si4 Si 0.85847(16) 0.07590(6) 0.54642(6) 0.0285(3) Uani 1 1 d . A .
Si3 Si 0.49275(17) 0.17967(6) 0.64593(5) 0.0234(3) Uani 1 1 d . A .
N8 N 0.7482(5) 0.22775(17) 0.57881(13) 0.0213(9) Uani 1 1 d . . .
O2 O 0.4998(3) 0.25276(17) 0.53846(14) 0.0210(8) Uani 1 1 d . . .
O1 O 0.5143(4) 0.00291(17) 0.30280(14) 0.0243(9) Uani 1 1 d . . .
C32 C 1.0171(7) 0.3118(3) 0.6374(2) 0.0383(16) Uani 1 1 d . A .
H32 H 1.0737 0.3096 0.6613 0.046 Uiso 1 1 calc R . .
N4 N 0.2667(5) 0.02634(17) 0.26135(13) 0.0230(9) Uani 1 1 d . . .
N5 N 0.4641(5) 0.16177(18) 0.49977(13) 0.0215(9) Uani 1 1 d . . .
N3 N 0.5227(5) 0.09842(17) 0.24749(15) 0.0193(9) Uani 1 1 d . . .
N6 N 0.6854(4) 0.10548(15) 0.55071(15) 0.0226(8) Uani 1 1 d . . .
C47 C 0.5656(5) 0.0710(2) 0.56145(16) 0.0219(11) Uani 1 1 d . A .
N7 N 0.4899(4) 0.15694(18) 0.59301(14) 0.0186(9) Uani 1 1 d . . .
C46 C 0.5458(6) 0.0137(2) 0.5508(2) 0.0304(11) Uani 1 1 d . . .
H46 H 0.6170 -0.0055 0.5361 0.037 Uiso 1 1 calc R A .
C48 C 0.4703(7) 0.1135(2) 0.47711(17) 0.0260(11) Uani 1 1 d . A .
H48 H 0.5537 0.0918 0.4778 0.031 Uiso 1 1 calc R . .
C45 C 0.4258(6) -0.0132(2) 0.56173(18) 0.0306(13) Uani 1 1 d . A .
H45 H 0.4143 -0.0511 0.5543 0.037 Uiso 1 1 calc R . .
N1 N 0.5489(5) 0.09467(18) 0.34055(14) 0.0223(9) Uani 1 1 d . . .
C22 C 0.7836(7) 0.0790(3) 0.36820(19) 0.0357(14) Uani 1 1 d . . .
H22 H 0.8655 0.0565 0.3701 0.043 Uiso 1 1 calc R A .
C51 C 0.2247(6) 0.1784(3) 0.47642(18) 0.0318(14) Uani 1 1 d . . .
H51 H 0.1405 0.1996 0.4780 0.038 Uiso 1 1 calc R A .
N2 N 0.3252(4) 0.14976(15) 0.28884(16) 0.0205(8) Uani 1 1 d . . .
C7 C 0.0146(6) 0.1229(2) 0.2807(2) 0.0326(16) Uani 1 1 d . . .
H7A H 0.0243 0.1129 0.2517 0.049 Uiso 1 1 calc R A .
H7B H -0.0802 0.1376 0.2856 0.049 Uiso 1 1 calc R . .
H7C H 0.0296 0.0899 0.2977 0.049 Uiso 1 1 calc R . .
C18 C 0.5502(6) 0.1567(2) 0.25514(16) 0.0219(11) Uani 1 1 d . A .
C6 C 0.1704(6) -0.0660(2) 0.27429(18) 0.0300(12) Uani 1 1 d . . .
H6 H 0.2273 -0.0688 0.2981 0.036 Uiso 1 1 calc R A .
C43 C 0.3328(6) 0.0712(2) 0.59458(18) 0.0271(12) Uani 1 1 d . . .
H43 H 0.2595 0.0900 0.6086 0.033 Uiso 1 1 calc R A .
C44 C 0.3172(6) 0.0140(2) 0.58389(18) 0.0290(12) Uani 1 1 d . A .
H44 H 0.2348 -0.0058 0.5916 0.035 Uiso 1 1 calc R . .
C33 C 1.0224(7) 0.3597(3) 0.6125(2) 0.0352(15) Uani 1 1 d . . .
H33 H 1.0816 0.3898 0.6202 0.042 Uiso 1 1 calc R . .
C10 C 0.5374(8) -0.0087(2) 0.1976(2) 0.0390(15) Uani 1 1 d . . .
H10A H 0.6281 -0.0216 0.2083 0.058 Uiso 1 1 calc R A .
H10B H 0.5235 -0.0236 0.1699 0.058 Uiso 1 1 calc R . .
H10C H 0.4614 -0.0218 0.2155 0.058 Uiso 1 1 calc R . .
C24 C 0.6526(6) 0.0044(2) 0.32239(17) 0.0256(11) Uani 1 1 d . A .
C38 C 0.3267(7) 0.1588(3) 0.67419(19) 0.0368(14) Uani 1 1 d . . .
H38A H 0.2453 0.1772 0.6616 0.055 Uiso 1 1 calc R A .
H38B H 0.3341 0.1701 0.7029 0.055 Uiso 1 1 calc R . .
H38C H 0.3147 0.1184 0.6726 0.055 Uiso 1 1 calc R . .
C20 C 0.6518(7) 0.1622(2) 0.38751(17) 0.0304(12) Uani 1 1 d . . .
H20 H 0.6429 0.1954 0.4030 0.036 Uiso 1 1 calc R A .
C26 C 0.6534(7) -0.0471(3) 0.35390(19) 0.0360(14) Uani 1 1 d . . .
C49 C 0.3552(6) 0.0953(2) 0.45262(18) 0.0313(13) Uani 1 1 d . . .
H49 H 0.3623 0.0623 0.4368 0.038 Uiso 1 1 calc R A .
C14 C 0.4572(6) 0.24212(19) 0.2879(2) 0.0280(11) Uani 1 1 d . . .
H14 H 0.3875 0.2606 0.3037 0.034 Uiso 1 1 calc R A .
C17 C 0.6735(6) 0.1865(2) 0.24364(17) 0.0225(11) Uani 1 1 d . . .
H17 H 0.7478 0.1679 0.2298 0.027 Uiso 1 1 calc R A .
C4 C -0.0040(6) -0.1067(2) 0.2279(2) 0.0331(14) Uani 1 1 d . . .
H4 H -0.0634 -0.1368 0.2204 0.040 Uiso 1 1 calc R A .
C16 C 0.6856(6) 0.2443(2) 0.25285(18) 0.0274(12) Uani 1 1 d . A .
H16 H 0.7666 0.2644 0.2445 0.033 Uiso 1 1 calc R . .
C2 C 0.0887(6) -0.0133(2) 0.21446(17) 0.0304(12) Uani 1 1 d . . .
H2 H 0.0898 0.0196 0.1984 0.037 Uiso 1 1 calc R A .
C35 C 0.8495(6) 0.3196(2) 0.56590(18) 0.0285(12) Uani 1 1 d . . .
H35 H 0.7922 0.3222 0.5422 0.034 Uiso 1 1 calc R A .
C23 C 0.6660(6) 0.0615(2) 0.34453(17) 0.0249(11) Uani 1 1 d . A .
C37 C 0.6519(7) 0.1452(2) 0.67101(18) 0.0319(13) Uani 1 1 d . . .
H37A H 0.6551 0.1058 0.6632 0.048 Uiso 1 1 calc R A .
H37B H 0.6440 0.1483 0.7008 0.048 Uiso 1 1 calc R . .
H37C H 0.7382 0.1637 0.6618 0.048 Uiso 1 1 calc R . .
C21 C 0.7760(6) 0.1307(3) 0.38895(17) 0.0339(13) Uani 1 1 d . A .
H21 H 0.8551 0.1439 0.4038 0.041 Uiso 1 1 calc R . .
C31 C 0.9274(6) 0.2667(2) 0.62677(19) 0.0318(12) Uani 1 1 d . . .
H31 H 0.9243 0.2343 0.6433 0.038 Uiso 1 1 calc R A .
C12 C 0.7004(7) 0.0943(3) 0.16854(19) 0.0397(16) Uani 1 1 d . . .
H12A H 0.6944 0.1344 0.1635 0.060 Uiso 1 1 calc R A .
H12B H 0.7093 0.0747 0.1424 0.060 Uiso 1 1 calc R . .
H12C H 0.7828 0.0864 0.1856 0.060 Uiso 1 1 calc R . .
C39 C 0.9961(6) 0.1302(2) 0.5601(2) 0.0342(16) Uani 1 1 d . . .
H39A H 0.9768 0.1646 0.5450 0.051 Uiso 1 1 calc R A .
H39B H 1.0898 0.1164 0.5527 0.051 Uiso 1 1 calc R . .
H39C H 0.9926 0.1377 0.5895 0.051 Uiso 1 1 calc R . .
C42 C 0.4574(6) 0.0994(2) 0.58412(15) 0.0204(10) Uani 1 1 d . A .
C1 C 0.1765(6) -0.0178(2) 0.25007(17) 0.0269(11) Uani 1 1 d . A .
C53 C 0.3600(6) 0.2519(2) 0.51935(17) 0.0267(11) Uani 1 1 d . A .
C55 C 0.3546(7) 0.3035(2) 0.4884(2) 0.0351(14) Uani 1 1 d . . .
C25 C 0.7708(6) 0.0004(2) 0.2892(2) 0.0311(11) Uani 1 1 d . . .
H25A H 0.7716 -0.0371 0.2775 0.047 Uiso 1 1 calc R A .
H25B H 0.8623 0.0082 0.3018 0.047 Uiso 1 1 calc R . .
H25C H 0.7524 0.0276 0.2675 0.047 Uiso 1 1 calc R . .
C54 C 0.2461(6) 0.2552(2) 0.5541(2) 0.0313(12) Uani 1 1 d . . .
H54A H 0.2599 0.2245 0.5734 0.047 Uiso 1 1 calc R A .
H54B H 0.1519 0.2526 0.5419 0.047 Uiso 1 1 calc R . .
H54C H 0.2553 0.2907 0.5686 0.047 Uiso 1 1 calc R . .
C34 C 0.9411(7) 0.3638(2) 0.57628(19) 0.0324(13) Uani 1 1 d . A .
H34 H 0.9479 0.3957 0.5593 0.039 Uiso 1 1 calc R . .
C19 C 0.5416(7) 0.1437(2) 0.36271(16) 0.0255(11) Uani 1 1 d . A .
H19 H 0.4585 0.1655 0.3610 0.031 Uiso 1 1 calc R . .
C15 C 0.5775(6) 0.2713(2) 0.27427(18) 0.0295(12) Uani 1 1 d . A .
H15 H 0.5852 0.3099 0.2797 0.035 Uiso 1 1 calc R . .
C28 C 0.8049(8) -0.0602(3) 0.3716(2) 0.0538(19) Uani 1 1 d . A .
H28A H 0.8327 -0.0306 0.3906 0.081 Uiso 1 1 calc R . .
H28B H 0.8728 -0.0621 0.3491 0.081 Uiso 1 1 calc R . .
H28C H 0.8030 -0.0958 0.3861 0.081 Uiso 1 1 calc R . .
C36 C 0.5000(7) 0.2585(2) 0.6475(2) 0.0343(14) Uani 1 1 d . . .
H36A H 0.5904 0.2712 0.6366 0.051 Uiso 1 1 calc R A .
H36B H 0.4900 0.2711 0.6759 0.051 Uiso 1 1 calc R . .
H36C H 0.4231 0.2738 0.6310 0.051 Uiso 1 1 calc R . .
C56 C 0.4599(9) 0.2927(3) 0.4523(2) 0.0491(18) Uani 1 1 d . A .
H56A H 0.4598 0.3247 0.4338 0.074 Uiso 1 1 calc R . .
H56B H 0.4307 0.2594 0.4372 0.074 Uiso 1 1 calc R . .
H56C H 0.5548 0.2872 0.4633 0.074 Uiso 1 1 calc R . .
C8 C 0.1265(6) 0.2391(3) 0.2580(2) 0.0389(15) Uani 1 1 d . . .
H8A H 0.1572 0.2733 0.2715 0.058 Uiso 1 1 calc R A .
H8B H 0.0269 0.2423 0.2504 0.058 Uiso 1 1 calc R . .
H8C H 0.1831 0.2330 0.2333 0.058 Uiso 1 1 calc R . .
C58 C 0.4036(9) 0.3578(3) 0.5115(3) 0.054(2) Uani 1 1 d . A .
H58A H 0.5038 0.3547 0.5184 0.080 Uiso 1 1 calc R . .
H58B H 0.3486 0.3622 0.5367 0.080 Uiso 1 1 calc R . .
H58C H 0.3889 0.3902 0.4938 0.080 Uiso 1 1 calc R . .
C29 C 0.5507(9) -0.0357(3) 0.3901(2) 0.0493(19) Uani 1 1 d . A .
H29A H 0.5821 -0.0026 0.4051 0.074 Uiso 1 1 calc R . .
H29B H 0.5498 -0.0678 0.4086 0.074 Uiso 1 1 calc R . .
H29C H 0.4556 -0.0294 0.3794 0.074 Uiso 1 1 calc R . .
C52 C 0.3460(6) 0.1955(2) 0.49693(18) 0.0258(12) Uani 1 1 d . A .
C41 C 0.8890(8) 0.0492(3) 0.4921(2) 0.0486(18) Uani 1 1 d . . .
H41A H 0.8259 0.0178 0.4868 0.073 Uiso 1 1 calc R A .
H41B H 0.9870 0.0370 0.4893 0.073 Uiso 1 1 calc R . .
H41C H 0.8698 0.0791 0.4725 0.073 Uiso 1 1 calc R . .
C30 C 0.8426(6) 0.2707(2) 0.59104(17) 0.0222(10) Uani 1 1 d . A .
C57 C 0.2024(8) 0.3154(3) 0.4715(2) 0.0488(18) Uani 1 1 d . A .
H57A H 0.2053 0.3473 0.4530 0.073 Uiso 1 1 calc R . .
H57B H 0.1391 0.3235 0.4945 0.073 Uiso 1 1 calc R . .
H57C H 0.1680 0.2827 0.4567 0.073 Uiso 1 1 calc R . .
C59 C 0.2111(13) -0.1928(4) 0.3663(4) 0.098(4) Uani 1 1 d . . .
H59A H 0.2193 -0.1647 0.3446 0.146 Uiso 1 1 calc R . .
H59B H 0.1635 -0.2258 0.3554 0.146 Uiso 1 1 calc R . .
H59C H 0.3053 -0.2031 0.3759 0.146 Uiso 1 1 calc R . .
C11 C 0.3747(7) 0.0933(3) 0.16555(19) 0.0389(15) Uani 1 1 d . . .
H11A H 0.2899 0.0876 0.1821 0.058 Uiso 1 1 calc R A .
H11B H 0.3678 0.0714 0.1403 0.058 Uiso 1 1 calc R . .
H11C H 0.3836 0.1328 0.1586 0.058 Uiso 1 1 calc R . .
C13 C 0.4407(6) 0.18432(19) 0.27771(16) 0.0218(11) Uani 1 1 d . A .
C5 C 0.0796(7) -0.1106(2) 0.2634(2) 0.0378(14) Uani 1 1 d . A .
H5 H 0.0753 -0.1429 0.2801 0.045 Uiso 1 1 calc R . .
C9 C 0.1240(7) 0.2031(3) 0.3495(2) 0.0435(16) Uani 1 1 d . . .
H9A H 0.1317 0.1715 0.3683 0.065 Uiso 1 1 calc R A .
H9B H 0.0305 0.2200 0.3522 0.065 Uiso 1 1 calc R . .
H9C H 0.1963 0.2307 0.3562 0.065 Uiso 1 1 calc R . .
C3 C 0.0000(6) -0.0585(2) 0.2033(2) 0.0335(15) Uani 1 1 d . A .
H3 H -0.0564 -0.0563 0.1793 0.040 Uiso 1 1 calc R . .
C27 C 0.6047(9) -0.1002(3) 0.3309(2) 0.053(2) Uani 1 1 d . A .
H27A H 0.6112 -0.1323 0.3493 0.080 Uiso 1 1 calc R . .
H27B H 0.6651 -0.1063 0.3070 0.080 Uiso 1 1 calc R . .
H27C H 0.5069 -0.0956 0.3219 0.080 Uiso 1 1 calc R . .
C50 C 0.2306(7) 0.1270(2) 0.45235(18) 0.0333(13) Uani 1 1 d . A .
H50 H 0.1515 0.1153 0.4368 0.040 Uiso 1 1 calc R . .
C63 C 0.2155(11) -0.0525(4) 0.4716(4) 0.089(3) Uani 1 1 d . . .
H63A H 0.3131 -0.0653 0.4740 0.134 Uiso 1 1 calc R . .
H63B H 0.1700 -0.0540 0.4985 0.134 Uiso 1 1 calc R . .
H63C H 0.2144 -0.0141 0.4614 0.134 Uiso 1 1 calc R . .
C61 C 0.1841(14) -0.1236(9) 0.4180(8) 0.221(11) Uani 1 1 d . . .
H61A H 0.2726 -0.1368 0.4307 0.266 Uiso 1 1 calc R . .
H61B H 0.2147 -0.1002 0.3946 0.266 Uiso 1 1 calc R . .
C60 C 0.1342(12) -0.1714(8) 0.3984(4) 0.133(6) Uani 1 1 d . . .
H60A H 0.1252 -0.2010 0.4194 0.159 Uiso 1 1 calc R . .
H60B H 0.0382 -0.1633 0.3882 0.159 Uiso 1 1 calc R . .
C62 C 0.1411(16) -0.0874(11) 0.4437(6) 0.217(12) Uani 1 1 d . . .
H62A H 0.0732 -0.1079 0.4611 0.260 Uiso 1 1 calc R . .
H62B H 0.0837 -0.0614 0.4271 0.260 Uiso 1 1 calc R . .
C40 C 0.8758(6) 0.0163(3) 0.5847(2) 0.0410(16) Uani 1 1 d . . .
H40A H 0.8475 0.0292 0.6120 0.061 Uiso 1 1 calc R A .
H40B H 0.9739 0.0037 0.5856 0.061 Uiso 1 1 calc R . .
H40C H 0.8150 -0.0145 0.5763 0.061 Uiso 1 1 calc R . .

loop_
_atom_site_aniso_label
_atom_site_aniso_U_11
_atom_site_aniso_U_22
_atom_site_aniso_U_33
_atom_site_aniso_U_23
_atom_site_aniso_U_13
_atom_site_aniso_U_12
W1A 0.01858(9) 0.01330(9) 0.01657(9) -0.00033(8) -0.00152(10) -0.00178(7)
W2A 0.01718(9) 0.01333(8) 0.01670(9) 0.00009(8) -0.00176(9) -0.00048(7)
Cl1 0.0313(7) 0.0277(6) 0.0239(6) 0.0008(5) 0.0012(5) -0.0033(5)
Si1 0.0228(7) 0.0259(6) 0.0365(9) 0.0039(7) 0.0024(7) 0.0037(6)
Cl2 0.0283(7) 0.0302(6) 0.0226(6) 0.0007(5) 0.0022(5) -0.0038(5)
Si2 0.0394(9) 0.0192(7) 0.0205(8) -0.0024(6) 0.0027(7) -0.0048(6)
Si4 0.0216(7) 0.0265(6) 0.0374(9) 0.0037(7) 0.0045(7) 0.0054(6)
Si3 0.0323(8) 0.0190(7) 0.0190(8) -0.0018(6) 0.0018(6) -0.0014(6)
N8 0.021(2) 0.019(2) 0.024(2) -0.0030(17) -0.0020(17) 0.0006(17)
O2 0.0226(17) 0.0159(14) 0.025(2) 0.0001(12) -0.0030(15) 0.0014(16)
O1 0.030(2) 0.0198(16) 0.024(2) -0.0022(13) -0.0015(14) 0.0008(14)
C32 0.030(3) 0.051(4) 0.034(4) -0.012(3) -0.008(3) -0.004(3)
N4 0.025(2) 0.022(2) 0.022(2) 0.0028(17) 0.0006(18) -0.0019(18)
N5 0.024(2) 0.019(2) 0.021(2) 0.0011(17) -0.0002(18) -0.0042(18)
N3 0.021(2) 0.0158(19) 0.021(2) -0.0021(17) 0.0003(17) 0.0039(17)
N6 0.024(2) 0.0179(18) 0.026(2) -0.001(2) -0.002(2) 0.0032(15)
C47 0.016(2) 0.021(2) 0.028(3) 0.0033(19) 0.001(2) 0.0033(19)
N7 0.017(2) 0.017(2) 0.021(2) -0.0001(17) 0.0006(16) -0.0028(16)
C46 0.029(3) 0.025(2) 0.038(3) -0.005(3) -0.001(3) 0.004(2)
C48 0.037(3) 0.024(2) 0.017(3) 0.002(2) 0.001(2) -0.005(2)
C45 0.033(3) 0.021(2) 0.038(3) -0.004(2) -0.010(2) 0.005(2)
N1 0.026(3) 0.022(2) 0.020(2) 0.0015(18) -0.0026(19) 0.0011(19)
C22 0.032(3) 0.042(3) 0.033(3) 0.003(3) -0.009(3) 0.004(3)
C51 0.017(3) 0.044(3) 0.035(3) 0.025(3) 0.001(2) 0.006(2)
N2 0.0176(19) 0.0189(18) 0.025(2) 0.001(2) -0.001(2) 0.0018(15)
C7 0.019(3) 0.035(3) 0.044(5) 0.005(3) 0.001(2) -0.001(2)
C18 0.026(3) 0.019(2) 0.021(3) 0.003(2) -0.006(2) 0.000(2)
C6 0.028(3) 0.026(3) 0.036(3) -0.005(2) -0.004(2) 0.002(2)
C43 0.026(3) 0.026(3) 0.029(3) 0.001(2) -0.005(2) 0.002(2)
C44 0.028(3) 0.024(3) 0.035(3) 0.006(2) -0.008(2) -0.006(2)
C33 0.031(3) 0.030(3) 0.045(4) -0.011(3) 0.000(3) -0.008(2)
C10 0.055(4) 0.023(3) 0.040(4) -0.014(3) 0.009(3) 0.000(3)
C24 0.021(3) 0.026(3) 0.029(3) 0.004(2) 0.000(2) 0.005(2)
C38 0.047(4) 0.033(3) 0.031(3) -0.004(2) 0.010(3) -0.001(3)
C20 0.038(3) 0.029(3) 0.024(3) -0.003(2) -0.005(2) -0.005(2)
C26 0.037(3) 0.032(3) 0.039(3) 0.011(3) -0.001(3) 0.004(3)
C49 0.034(3) 0.030(3) 0.029(3) -0.006(2) -0.002(2) -0.006(2)
C14 0.030(3) 0.019(2) 0.035(3) -0.008(3) 0.001(3) 0.0018(19)
C17 0.017(3) 0.024(3) 0.026(3) 0.000(2) -0.001(2) 0.001(2)
C4 0.029(3) 0.033(3) 0.037(4) -0.010(3) -0.002(2) -0.013(2)
C16 0.023(3) 0.024(3) 0.035(3) 0.001(2) -0.001(2) -0.008(2)
C2 0.032(3) 0.037(3) 0.023(3) 0.005(2) -0.004(2) -0.008(2)
C35 0.031(3) 0.024(3) 0.030(3) -0.002(2) -0.004(2) -0.001(2)
C23 0.032(3) 0.022(3) 0.021(3) 0.007(2) 0.000(2) -0.001(2)
C37 0.033(3) 0.038(3) 0.025(3) 0.004(2) -0.007(2) -0.003(3)
C21 0.028(3) 0.049(4) 0.025(3) 0.000(3) -0.006(2) -0.008(3)
C31 0.030(3) 0.033(3) 0.033(3) 0.002(2) -0.001(2) -0.004(2)
C12 0.053(4) 0.037(3) 0.030(3) -0.008(3) 0.012(3) -0.019(3)
C39 0.014(3) 0.042(3) 0.046(5) 0.013(3) -0.004(2) 0.000(2)
C42 0.029(3) 0.016(2) 0.016(2) 0.0009(19) -0.004(2) 0.003(2)
C1 0.024(3) 0.030(3) 0.026(3) -0.002(2) 0.000(2) -0.005(2)
C53 0.026(3) 0.024(2) 0.030(3) 0.001(2) -0.001(2) 0.001(2)
C55 0.041(4) 0.025(3) 0.040(3) 0.009(2) -0.007(3) 0.005(2)
C25 0.032(3) 0.022(2) 0.040(3) 0.002(3) 0.008(3) 0.003(2)
C54 0.026(3) 0.030(3) 0.038(3) -0.001(3) -0.001(3) 0.006(2)
C34 0.038(4) 0.023(3) 0.036(3) -0.007(2) 0.000(3) -0.007(2)
C19 0.037(3) 0.021(2) 0.018(3) -0.002(2) -0.001(2) -0.001(2)
C15 0.037(3) 0.014(2) 0.038(3) -0.003(2) -0.008(2) -0.003(2)
C28 0.051(5) 0.049(4) 0.061(5) 0.019(4) -0.005(4) 0.013(3)
C36 0.053(4) 0.023(3) 0.027(3) -0.003(2) 0.003(3) -0.003(3)
C56 0.065(5) 0.040(4) 0.042(4) 0.016(3) 0.013(4) 0.004(3)
C8 0.020(3) 0.037(3) 0.060(4) 0.008(3) -0.005(3) 0.006(2)
C58 0.062(5) 0.025(3) 0.074(5) 0.011(3) -0.004(4) -0.002(3)
C29 0.063(5) 0.039(4) 0.045(4) 0.023(3) 0.015(4) 0.012(4)
C52 0.022(3) 0.028(3) 0.027(3) 0.007(2) -0.005(2) 0.000(2)
C41 0.054(5) 0.045(4) 0.047(4) -0.010(3) 0.016(3) 0.014(3)
C30 0.018(2) 0.019(2) 0.030(3) -0.002(2) -0.003(2) 0.0010(19)
C57 0.049(4) 0.043(4) 0.054(4) 0.024(3) -0.008(3) 0.006(3)
C59 0.094(9) 0.055(6) 0.143(11) 0.012(6) -0.040(8) -0.002(5)
C11 0.052(4) 0.039(3) 0.025(3) 0.003(2) -0.007(3) -0.007(3)
C13 0.026(3) 0.017(2) 0.022(3) 0.0051(17) -0.004(2) -0.0002(19)
C5 0.040(4) 0.024(3) 0.049(4) 0.007(3) 0.002(3) -0.007(3)
C9 0.040(4) 0.049(4) 0.041(4) -0.009(3) 0.016(3) 0.004(3)
C3 0.034(3) 0.042(3) 0.025(4) -0.002(2) -0.009(2) -0.012(3)
C27 0.081(6) 0.025(3) 0.053(4) 0.014(3) -0.006(4) 0.003(3)
C50 0.034(3) 0.039(3) 0.027(3) -0.001(2) -0.007(2) -0.012(3)
C63 0.069(7) 0.087(7) 0.111(8) -0.019(6) 0.006(6) -0.004(6)
C61 0.071(8) 0.263(19) 0.33(2) -0.246(19) -0.025(13) 0.014(12)
C60 0.067(8) 0.236(18) 0.094(10) -0.037(11) 0.011(6) 0.027(9)
C62 0.082(10) 0.43(3) 0.140(15) -0.129(19) -0.003(9) -0.073(15)
C40 0.028(3) 0.035(3) 0.061(4) 0.011(3) -0.004(3) 0.009(3)

loop_
_atom_type_symbol
_atom_type_description
_atom_type_scat_dispersion_real
_atom_type_scat_dispersion_imag
_atom_type_scat_source
C C 0.0033 0.0016 'International Tables Vol C Tables 4.2.6.8 and 6.1.1.4'
H H 0.0000 0.0000 'International Tables Vol C Tables 4.2.6.8 and 6.1.1.4'
N N 0.0061 0.0033 'International Tables Vol C Tables 4.2.6.8 and 6.1.1.4'
O O 0.0106 0.0060 'International Tables Vol C Tables 4.2.6.8 and 6.1.1.4'
Si Si 0.0817 0.0704 'International Tables Vol C Tables 4.2.6.8 and 6.1.1.4'
W W -0.8490 6.8722 'International Tables Vol C Tables 4.2.6.8 and 6.1.1.4'
Cl Cl 0.1484 0.1585 'International Tables Vol C Tables 4.2.6.8 and 6.1.1.4'

loop_
_geom_angle_atom_site_label_1
_geom_angle_atom_site_label_2
_geom_angle_atom_site_label_3
_geom_angle
N4 W1A O1 94.35(18)
N4 W1A N3 103.99(19)
O1 W1A N3 93.56(18)
N4 W1A N2 108.20(18)
O1 W1A N2 157.32(16)
N3 W1A N2 78.93(17)
N4 W1A N1 162.26(17)
O1 W1A N1 72.15(16)
N3 W1A N1 88.64(15)
N2 W1A N1 86.19(17)
N4 W1A Cl1 88.63(14)
O1 W1A Cl1 94.09(14)
N3 W1A Cl1 164.69(13)
N2 W1A Cl1 88.99(14)
N1 W1A Cl1 81.12(12)
N8 W2A O2 94.81(17)
N8 W2A N7 104.30(19)
O2 W2A N7 93.22(17)
N8 W2A N6 108.11(18)
O2 W2A N6 156.94(16)
N7 W2A N6 79.01(18)
N8 W2A N5 162.35(17)
O2 W2A N5 72.36(16)
N7 W2A N5 88.82(15)
N6 W2A N5 85.69(17)
N8 W2A Cl2 88.37(15)
O2 W2A Cl2 94.42(13)
N7 W2A Cl2 164.59(13)
N6 W2A Cl2 88.82(14)
N5 W2A Cl2 80.79(12)
N7 W2B C52 156.0(3)
N7 W2B N5 113.5(3)
C52 W2B N5 43.3(3)
N7 W2B C53 136.3(3)
C52 W2B C53 46.2(3)
N5 W2B C53 77.2(3)
N7 W2B O2 97.2(2)
C52 W2B O2 74.7(3)
N5 W2B O2 78.8(2)
C53 W2B O2 41.2(2)
N7 W2B C42 39.0(2)
C52 W2B C42 132.5(3)
N5 W2B C42 96.3(2)
C53 W2B C42 169.5(3)
O2 W2B C42 129.9(2)
C24 W1B O1 51.8(3)
C24 W1B C23 53.9(3)
O1 W1B C23 89.3(3)
C24 W1B N1 86.1(3)
O1 W1B N1 89.4(3)
C23 W1B N1 43.3(3)
C24 W1B N3 156.2(3)
O1 W1B N3 105.8(3)
C23 W1B N3 143.7(3)
N1 W1B N3 102.9(2)
N2 Si1 C7 109.8(2)
N2 Si1 C8 109.8(2)
C7 Si1 C8 108.1(3)
N2 Si1 C9 109.4(3)
C7 Si1 C9 110.6(3)
C8 Si1 C9 109.0(3)
N3 Si2 C12 112.1(3)
N3 Si2 C11 108.5(3)
C12 Si2 C11 109.3(3)
N3 Si2 C10 110.1(3)
C12 Si2 C10 108.3(3)
C11 Si2 C10 108.4(3)
N6 Si4 C39 109.8(2)
N6 Si4 C41 110.2(3)
C39 Si4 C41 110.2(3)
N6 Si4 C40 109.0(3)
C39 Si4 C40 107.6(3)
C41 Si4 C40 110.1(3)
N7 Si3 C38 111.8(3)
N7 Si3 C36 109.2(3)
C38 Si3 C36 106.3(3)
N7 Si3 C37 106.9(2)
C38 Si3 C37 109.6(3)
C36 Si3 C37 113.2(3)
C30 N8 W2A 161.6(4)
C53 O2 W2A 127.3(3)
C53 O2 W2B 67.1(3)
W2A O2 W2B 67.14(16)
C24 O1 W1B 63.1(3)
C24 O1 W1A 127.3(3)
W1B O1 W1A 72.37(19)
C33 C32 C31 120.3(6)
C1 N4 W1A 160.2(4)
C48 N5 C52 119.4(5)
C48 N5 W2B 133.2(4)
C52 N5 W2B 67.2(3)
C48 N5 W2A 126.0(4)
C52 N5 W2A 114.2(3)
W2B N5 W2A 63.97(17)
C18 N3 Si2 120.5(3)
C18 N3 W1B 105.5(3)
Si2 N3 W1B 118.0(3)
C18 N3 W1A 110.8(3)
Si2 N3 W1A 122.8(2)
W1B N3 W1A 65.85(18)
C47 N6 Si4 120.6(3)
C47 N6 W2A 109.2(3)
Si4 N6 W2A 129.7(2)
C46 C47 C42 119.2(5)
C46 C47 N6 126.5(5)
C42 C47 N6 114.3(4)
C42 N7 W2B 91.1(3)
C42 N7 Si3 118.9(3)
W2B N7 Si3 130.5(3)
C42 N7 W2A 110.6(3)
W2B N7 W2A 72.7(2)
Si3 N7 W2A 122.3(2)
C45 C46 C47 120.4(5)
N5 C48 C49 121.9(5)
C46 C45 C44 121.6(5)
C23 N1 C19 119.0(5)
C23 N1 W1B 62.3(3)
C19 N1 W1B 146.7(4)
C23 N1 W1A 115.1(3)
C19 N1 W1A 125.5(4)
W1B N1 W1A 60.74(17)
C21 C22 C23 118.6(6)
C52 C51 C50 118.3(5)
C13 N2 Si1 121.0(3)
C13 N2 W1A 109.7(3)
Si1 N2 W1A 128.9(2)
C17 C18 C13 119.9(5)
C17 C18 N3 126.2(5)
C13 C18 N3 113.9(5)
C1 C6 C5 120.5(6)
C42 C43 C44 119.5(5)
C45 C44 C43 119.6(5)
C32 C33 C34 121.2(6)
O1 C24 C23 107.3(4)
O1 C24 C25 109.9(5)
C23 C24 C25 108.5(4)
O1 C24 C26 105.4(4)
C23 C24 C26 112.4(4)
C25 C24 C26 113.1(4)
O1 C24 W1B 65.2(3)
C23 C24 W1B 66.9(3)
C25 C24 W1B 77.0(4)
C26 C24 W1B 168.7(5)
C19 C20 C21 118.4(5)
C27 C26 C29 109.1(6)
C27 C26 C28 106.6(5)
C29 C26 C28 109.1(6)
C27 C26 C24 108.8(5)
C29 C26 C24 110.2(5)
C28 C26 C24 113.0(5)
C50 C49 C48 118.8(5)
C15 C14 C13 119.7(5)
C18 C17 C16 120.0(5)
C3 C4 C5 120.5(5)
C15 C16 C17 119.9(5)
C3 C2 C1 119.6(5)
C34 C35 C30 120.4(5)
N1 C23 C22 121.1(5)
N1 C23 C24 113.7(5)
C22 C23 C24 125.2(5)
N1 C23 W1B 74.4(3)
C22 C23 W1B 137.8(5)
C24 C23 W1B 59.2(3)
C20 C21 C22 120.1(5)
C30 C31 C32 119.1(5)
C43 C42 C47 119.7(5)
C43 C42 N7 126.3(5)
C47 C42 N7 113.9(5)
C43 C42 W2B 105.5(4)
C47 C42 W2B 111.7(4)
N7 C42 W2B 49.9(3)
C6 C1 N4 119.9(5)
C6 C1 C2 119.7(5)
N4 C1 C2 120.4(5)
O2 C53 C52 107.0(4)
O2 C53 C54 108.4(4)
C52 C53 C54 109.1(4)
O2 C53 C55 106.6(4)
C52 C53 C55 112.2(5)
C54 C53 C55 113.2(5)
O2 C53 W2B 71.7(3)
C52 C53 W2B 60.5(3)
C54 C53 W2B 75.9(3)
C55 C53 W2B 170.5(5)
C56 C55 C57 110.7(6)
C56 C55 C58 108.0(6)
C57 C55 C58 106.7(5)
C56 C55 C53 109.0(5)
C57 C55 C53 113.0(5)
C58 C55 C53 109.3(5)
C33 C34 C35 118.8(6)
N1 C19 C20 122.5(5)
C16 C15 C14 121.3(5)
N5 C52 C51 121.9(5)
N5 C52 C53 114.3(5)
C51 C52 C53 123.8(5)
N5 C52 W2B 69.5(3)
C51 C52 W2B 124.5(4)
C53 C52 W2B 73.2(3)
C31 C30 N8 122.5(5)
C31 C30 C35 120.0(5)
N8 C30 C35 117.5(5)
N2 C13 C18 114.8(4)
N2 C13 C14 126.1(5)
C18 C13 C14 119.1(5)
C4 C5 C6 119.8(6)
C4 C3 C2 119.8(6)
C49 C50 C51 119.1(5)
C62 C61 C60 138.8(17)
C59 C60 C61 118.4(15)
C61 C62 C63 131.6(15)

loop_
_geom_bond_atom_site_label_1
_geom_bond_atom_site_label_2
_geom_bond_distance
W1A N4 1.759(4)
W1A O1 1.939(4)
W1A N3 1.991(5)
W1A N2 2.046(3)
W1A N1 2.277(5)
W1A Cl1 2.4666(13)
W2A N8 1.747(4)
W2A O2 1.932(4)
W2A N7 1.997(4)
W2A N6 2.044(4)
W2A N5 2.274(4)
W2A Cl2 2.4685(13)
W2B N7 1.723(6)
W2B C52 1.828(8)
W2B N5 1.857(7)
W2B C53 2.010(7)
W2B O2 2.071(5)
W2B C42 2.253(6)
W1B C24 1.624(7)
W1B O1 1.653(5)
W1B C23 1.738(8)
W1B N1 1.890(7)
W1B N3 1.933(6)
Si1 N2 1.767(4)
Si1 C7 1.861(6)
Si1 C8 1.864(6)
Si1 C9 1.879(7)
Si2 N3 1.788(5)
Si2 C12 1.852(6)
Si2 C11 1.862(6)
Si2 C10 1.862(6)
Si4 N6 1.760(4)
Si4 C39 1.863(6)
Si4 C41 1.869(7)
Si4 C40 1.870(6)
Si3 N7 1.776(5)
Si3 C38 1.856(6)
Si3 C36 1.859(5)
Si3 C37 1.870(6)
N8 C30 1.397(6)
O2 C53 1.437(6)
O1 C24 1.431(6)
C32 C33 1.383(9)
C32 C31 1.393(8)
N4 C1 1.385(7)
N5 C48 1.350(7)
N5 C52 1.359(7)
N3 C18 1.419(6)
N6 C47 1.421(6)
C47 C46 1.403(7)
C47 C42 1.410(7)
N7 C42 1.418(6)
C46 C45 1.331(8)
C48 C49 1.395(8)
C45 C44 1.390(8)
N1 C23 1.346(7)
N1 C19 1.357(7)
C22 C21 1.389(8)
C22 C23 1.393(8)
C51 C52 1.366(8)
C51 C50 1.436(8)
N2 C13 1.395(6)
C18 C17 1.394(7)
C18 C13 1.408(7)
C6 C1 1.375(8)
C6 C5 1.392(8)
C43 C42 1.378(8)
C43 C44 1.399(7)
C33 C34 1.387(9)
C24 C23 1.528(7)
C24 C25 1.532(8)
C24 C26 1.577(8)
C20 C19 1.368(8)
C20 C21 1.375(8)
C26 C27 1.521(9)
C26 C29 1.525(9)
C26 C28 1.550(9)
C49 C50 1.379(8)
C14 C15 1.383(8)
C14 C13 1.409(6)
C17 C16 1.399(7)
C4 C3 1.382(9)
C4 C5 1.382(9)
C16 C15 1.374(8)
C2 C3 1.394(8)
C2 C1 1.406(8)
C35 C34 1.388(8)
C35 C30 1.405(7)
C31 C30 1.393(8)
C53 C52 1.515(8)
C53 C54 1.537(8)
C53 C55 1.570(8)
C55 C56 1.535(9)
C55 C57 1.541(9)
C55 C58 1.547(9)
C59 C60 1.351(16)
C63 C62 1.398(17)
C61 C62 1.250(19)
C61 C60 1.371(19)
